data_4337573
loop_
_publ_author_name
'Sazama, Graham T.'
'Betley, Theodore A.'

_publ_section_title
;
 Multiple, disparate redox pathways exhibited by a tris(pyrrolido)ethane
 iron complex.
;
_journal_issue 1
_journal_name_full 'Inorganic chemistry'
_journal_page_first 269
_journal_page_last 281
_journal_paper_doi 10.1021/ic402210j
_journal_volume 53
_journal_year 2014
_chemical_formula_sum 'C60 H83 Fe Li N3 O4 P'
_chemical_formula_weight 1004.05
_chemical_name_systematic
;
 ?
;
_space_group_crystal_system triclinic
_space_group_IT_number 2
_space_group_name_Hall '-P 1'
_space_group_name_H-M_alt 'P -1'
_symmetry_space_group_name_Hall '-P 1'
_symmetry_space_group_name_H-M 'P -1'
_atom_sites_solution_hydrogens geom
_audit_creation_method SHELXL-2013
_cell_angle_alpha 109.209(2)
_cell_angle_beta 91.476(2)
_cell_angle_gamma 92.858(2)
_cell_formula_units_Z 4
_cell_length_a 12.8241(14)
_cell_length_b 22.320(2)
_cell_length_c 22.456(3)
_cell_measurement_temperature 105(2)
_cell_volume 6056.2(12)
_computing_structure_refinement 'SHELXL-2013 (Sheldrick, 2013)'
_diffrn_ambient_temperature 105(2)
_diffrn_measured_fraction_theta_full 0.969
_diffrn_measured_fraction_theta_max 0.986
_diffrn_radiation_type MoK\a
_diffrn_radiation_wavelength 0.71073
_diffrn_reflns_av_unetI/netI 0.1252
_diffrn_reflns_Laue_measured_fraction_full 0.969
_diffrn_reflns_Laue_measured_fraction_max 0.986
_diffrn_reflns_point_group_measured_fraction_full 0.969
_diffrn_reflns_point_group_measured_fraction_max 0.986
_diffrn_reflns_theta_full 25.242
_diffrn_reflns_theta_max 25.088
_diffrn_reflns_theta_min 1.574
_exptl_absorpt_coefficient_mu 0.319
_exptl_crystal_density_diffrn 1.101
_exptl_crystal_F_000 2160
_refine_diff_density_max 0.414
_refine_diff_density_min -0.442
_refine_diff_density_rms 0.064
_refine_ls_extinction_method none
_refine_ls_goodness_of_fit_ref 1.001
_refine_ls_hydrogen_treatment constr
_refine_ls_matrix_type full
_refine_ls_number_parameters 1287
_refine_ls_number_reflns 21252
_refine_ls_number_restraints 48
_refine_ls_restrained_S_all 1.000
_refine_ls_R_factor_all 0.1238
_refine_ls_R_factor_gt 0.0572
_refine_ls_shift/su_max 0.001
_refine_ls_shift/su_mean 0.000
_refine_ls_structure_factor_coef Fsqd
_refine_ls_weighting_details
;
 w=1/[\s^2^(Fo^2^)+(0.0261P)^2^]
 where P=(Fo^2^+2Fc^2^)/3
;
_refine_ls_weighting_scheme calc
_refine_ls_wR_factor_gt 0.0904
_refine_ls_wR_factor_ref 0.1002
_reflns_Friedel_coverage 0.000
_reflns_number_gt 11461
_reflns_number_total 21252
_reflns_threshold_expression 'I > 2\s(I)'
_cod_data_source_file ic402210j_si_001.cif
_cod_data_source_block gts082
_cod_original_cell_volume 6056.2(11)
_cod_database_code 4337573
_shelx_space_group_comment
;
The symmetry employed for this shelxl refinement is uniquely defined
by the following loop, which should always be used as a source of
symmetry information in preference to the above space-group names.
They are only intended as comments.
;

loop_
_space_group_symop_operation_xyz
'x, y, z'
'-x, -y, -z'

loop_
_atom_site_label
_atom_site_type_symbol
_atom_site_fract_x
_atom_site_fract_y
_atom_site_fract_z
_atom_site_U_iso_or_equiv
_atom_site_adp_type
_atom_site_occupancy
_atom_site_site_symmetry_order
_atom_site_calc_flag
_atom_site_refinement_flags_posn
_atom_site_refinement_flags_adp
Fe1A Fe 0.19216(4) 0.06127(2) 0.25653(2) 0.01800(13) Uani 1 1 d . .
P1A P 0.21743(7) 0.08082(4) 0.36677(4) 0.0229(2) Uani 1 1 d . .
N5DA N 0.16257(19) 0.12814(11) 0.21847(11) 0.0187(6) Uani 1 1 d . .
N7DA N 0.08435(19) -0.00225(11) 0.20245(11) 0.0157(6) Uani 1 1 d . .
N44 N 0.30826(19) 0.02731(11) 0.19910(11) 0.0172(6) Uani 1 1 d . .
C1A C 0.1585(3) 0.01920(14) 0.04854(13) 0.0228(8) Uani 1 1 d . .
H1AA H 0.1730 -0.0252 0.0269 0.034 Uiso 1 1 calc R U
H1AB H 0.2076 0.0471 0.0356 0.034 Uiso 1 1 calc R U
H1AC H 0.0868 0.0263 0.0374 0.034 Uiso 1 1 calc R U
C2A C 0.1709(2) 0.03393(14) 0.12016(14) 0.0185(8) Uani 1 1 d . .
C3A C 0.0905(2) -0.00879(14) 0.13915(14) 0.0149(7) Uani 1 1 d . .
C4A C 0.0157(2) -0.05359(14) 0.10403(15) 0.0200(8) Uani 1 1 d . .
H4A H 0.0031 -0.0666 0.0596 0.024 Uiso 1 1 calc R U
C5A C -0.0389(2) -0.07649(14) 0.14680(15) 0.0198(8) Uani 1 1 d . .
H5A H -0.0949 -0.1082 0.1365 0.024 Uiso 1 1 calc R U
C6A C 0.0042(2) -0.04438(14) 0.20605(14) 0.0159(8) Uani 1 1 d . .
C7A C -0.0245(2) -0.04868(14) 0.26857(14) 0.0179(8) Uani 1 1 d . .
C8A C -0.0039(2) -0.10285(14) 0.28473(15) 0.0204(8) Uani 1 1 d . .
C9A C -0.0308(2) -0.10575(15) 0.34320(15) 0.0241(8) Uani 1 1 d . .
H9A H -0.0169 -0.1427 0.3535 0.029 Uiso 1 1 calc R U
C10A C -0.0773(3) -0.05638(16) 0.38700(16) 0.0261(9) Uani 1 1 d . .
C11A C -0.0967(2) -0.00307(15) 0.37072(15) 0.0235(8) Uani 1 1 d . .
H11A H -0.1280 0.0314 0.4003 0.028 Uiso 1 1 calc R U
C12A C -0.0720(2) 0.00150(14) 0.31277(15) 0.0201(8) Uani 1 1 d . .
C13A C 0.0498(2) -0.15711(14) 0.24051(15) 0.0258(9) Uani 1 1 d . .
H13D H 0.0079 -0.1748 0.2009 0.039 Uiso 1 1 calc R U
H13E H 0.0577 -0.1902 0.2599 0.039 Uiso 1 1 calc R U
H13F H 0.1189 -0.1418 0.2319 0.039 Uiso 1 1 calc R U
C14A C -0.1053(3) -0.06075(17) 0.45078(15) 0.0371(10) Uani 1 1 d . .
H14D H -0.1724 -0.0851 0.4466 0.056 Uiso 1 1 calc R U
H14E H -0.1107 -0.0179 0.4809 0.056 Uiso 1 1 calc R U
H14F H -0.0508 -0.0820 0.4661 0.056 Uiso 1 1 calc R U
C15A C -0.0994(3) 0.05988(14) 0.29654(15) 0.0261(9) Uani 1 1 d . .
H15D H -0.0360 0.0798 0.2859 0.039 Uiso 1 1 calc R U
H15E H -0.1303 0.0902 0.3329 0.039 Uiso 1 1 calc R U
H15F H -0.1497 0.0473 0.2603 0.039 Uiso 1 1 calc R U
C16A C 0.2822(2) 0.02218(13) 0.13740(14) 0.0178(8) Uani 1 1 d . .
C17A C 0.3682(2) 0.00627(13) 0.10180(15) 0.0212(8) Uani 1 1 d . .
H17A H 0.3713 -0.0003 0.0579 0.025 Uiso 1 1 calc R U
C18A C 0.4510(2) 0.00152(14) 0.14197(15) 0.0210(8) Uani 1 1 d . .
H18A H 0.5203 -0.0087 0.1304 0.025 Uiso 1 1 calc R U
C19A C 0.4123(2) 0.01453(14) 0.20127(14) 0.0189(8) Uani 1 1 d . .
C20A C 0.4633(2) 0.01070(14) 0.25972(15) 0.0188(8) Uani 1 1 d . .
C21A C 0.5479(2) 0.05226(14) 0.29093(15) 0.0196(8) Uani 1 1 d . .
C22A C 0.5967(2) 0.04466(15) 0.34459(15) 0.0234(8) Uani 1 1 d . .
H22A H 0.6553 0.0723 0.3647 0.028 Uiso 1 1 calc R U
C23A C 0.5619(3) -0.00192(16) 0.36899(15) 0.0256(9) Uani 1 1 d . .
C24A C 0.4781(3) -0.04222(15) 0.33771(15) 0.0244(8) Uani 1 1 d . .
H24A H 0.4532 -0.0745 0.3537 0.029 Uiso 1 1 calc R U
C25A C 0.4287(2) -0.03756(14) 0.28385(15) 0.0203(8) Uani 1 1 d . .
C26A C 0.5896(3) 0.10496(14) 0.26817(15) 0.0279(9) Uani 1 1 d . .
H26D H 0.6358 0.0876 0.2333 0.042 Uiso 1 1 calc R U
H26E H 0.6288 0.1376 0.3029 0.042 Uiso 1 1 calc R U
H26F H 0.5311 0.1239 0.2535 0.042 Uiso 1 1 calc R U
C27A C 0.6132(3) -0.00913(16) 0.42696(16) 0.0376(10) Uani 1 1 d . .
H27D H 0.6883 0.0019 0.4281 0.056 Uiso 1 1 calc R U
H27E H 0.6022 -0.0532 0.4259 0.056 Uiso 1 1 calc R U
H27F H 0.5826 0.0192 0.4647 0.056 Uiso 1 1 calc R U
C28A C 0.3422(2) -0.08587(14) 0.24896(15) 0.0259(8) Uani 1 1 d . .
H28D H 0.2790 -0.0640 0.2458 0.039 Uiso 1 1 calc R U
H28E H 0.3278 -0.1156 0.2719 0.039 Uiso 1 1 calc R U
H28F H 0.3639 -0.1093 0.2065 0.039 Uiso 1 1 calc R U
C29A C 0.1493(2) 0.10345(14) 0.15378(14) 0.0185(8) Uani 1 1 d . .
C30A C 0.1130(2) 0.14909(14) 0.13123(15) 0.0188(8) Uani 1 1 d . .
H30A H 0.0978 0.1445 0.0883 0.023 Uiso 1 1 calc R U
C31A C 0.1027(2) 0.20409(14) 0.18387(15) 0.0222(8) Uani 1 1 d . .
H31A H 0.0789 0.2435 0.1831 0.027 Uiso 1 1 calc R U
C32A C 0.1340(2) 0.18980(14) 0.23681(15) 0.0204(8) Uani 1 1 d . .
C33A C 0.1452(3) 0.23078(14) 0.30392(15) 0.0247(8) Uani 1 1 d . U
C34A C 0.0575(3) 0.25318(14) 0.33890(15) 0.0278(9) Uani 1 1 d . U
C35A C 0.0712(3) 0.29099(15) 0.40215(17) 0.0401(10) Uani 1 1 d . U
H35A H 0.0115 0.3050 0.4258 0.048 Uiso 1 1 calc R U
C36A C 0.1697(4) 0.30866(17) 0.43151(18) 0.0470(12) Uani 1 1 d . U
C37A C 0.2553(3) 0.28679(16) 0.39598(18) 0.0444(11) Uani 1 1 d . U
H37A H 0.3234 0.2989 0.4153 0.053 Uiso 1 1 calc R U
C38A C 0.2454(3) 0.24775(14) 0.33316(16) 0.0310(9) Uani 1 1 d . U
C39A C -0.0511(3) 0.23798(16) 0.30900(16) 0.0366(10) Uani 1 1 d . .
H39D H -0.0663 0.2681 0.2870 0.055 Uiso 1 1 calc R U
H39E H -0.1017 0.2413 0.3418 0.055 Uiso 1 1 calc R U
H39F H -0.0562 0.1947 0.2787 0.055 Uiso 1 1 calc R U
C40A C 0.1808(4) 0.3517(2) 0.49992(19) 0.0856(18) Uani 1 1 d . .
H40D H 0.1190 0.3766 0.5106 0.128 Uiso 1 1 calc R U
H40E H 0.2433 0.3805 0.5059 0.128 Uiso 1 1 calc R U
H40F H 0.1873 0.3258 0.5274 0.128 Uiso 1 1 calc R U
C41A C 0.3412(3) 0.22575(16) 0.29657(17) 0.0381(10) Uani 1 1 d . .
H41D H 0.3499 0.1811 0.2920 0.057 Uiso 1 1 calc R U
H41E H 0.4029 0.2518 0.3192 0.057 Uiso 1 1 calc R U
H41F H 0.3332 0.2301 0.2547 0.057 Uiso 1 1 calc R U
C42A C 0.2093(3) 0.00998(14) 0.38980(15) 0.0290(9) Uani 1 1 d . .
H42D H 0.1391 -0.0110 0.3787 0.043 Uiso 1 1 calc R U
H42E H 0.2232 0.0219 0.4355 0.043 Uiso 1 1 calc R U
H42F H 0.2610 -0.0192 0.3676 0.043 Uiso 1 1 calc R U
C43A C 0.3422(3) 0.11863(15) 0.40292(15) 0.0331(9) Uani 1 1 d . .
H43D H 0.3986 0.0925 0.3821 0.050 Uiso 1 1 calc R U
H43E H 0.3445 0.1231 0.4478 0.050 Uiso 1 1 calc R U
H43F H 0.3510 0.1607 0.3984 0.050 Uiso 1 1 calc R U
C44A C 0.1257(3) 0.13184(15) 0.41703(15) 0.0298(9) Uani 1 1 d . .
H44D H 0.1277 0.1728 0.4097 0.045 Uiso 1 1 calc R U
H44E H 0.1450 0.1387 0.4614 0.045 Uiso 1 1 calc R U
H44F H 0.0550 0.1115 0.4070 0.045 Uiso 1 1 calc R U
Fe1B Fe 0.19629(4) 0.54896(2) 0.24909(2) 0.01843(13) Uani 1 1 d . .
P1B P 0.21832(7) 0.57782(4) 0.36086(4) 0.0230(2) Uani 1 1 d . .
N6DA N 0.0761(2) 0.49410(11) 0.19892(12) 0.0166(6) Uani 1 1 d . .
N41 N 0.3037(2) 0.50270(11) 0.19078(12) 0.0193(6) Uani 1 1 d . .
N42 N 0.18407(19) 0.61659(11) 0.20848(12) 0.0186(6) Uani 1 1 d . .
C1B C 0.1589(2) 0.50166(14) 0.04078(13) 0.0213(8) Uani 1 1 d . .
H1BA H 0.0908 0.5141 0.0298 0.032 Uiso 1 1 calc R U
H1BB H 0.1633 0.4557 0.0206 0.032 Uiso 1 1 calc R U
H1BC H 0.2145 0.5243 0.0260 0.032 Uiso 1 1 calc R U
C2B C 0.1717(2) 0.51851(14) 0.11243(14) 0.0178(8) Uani 1 1 d . .
C3B C 0.1670(2) 0.59014(14) 0.14396(14) 0.0153(7) Uani 1 1 d . .
C4B C 0.1481(2) 0.63668(14) 0.11818(15) 0.0195(8) Uani 1 1 d . .
H4B H 0.1347 0.6310 0.0748 0.023 Uiso 1 1 calc R U
C5B C 0.1527(2) 0.69495(14) 0.16910(15) 0.0229(8) Uani 1 1 d . .
H5B H 0.1425 0.7359 0.1664 0.028 Uiso 1 1 calc R U
C6B C 0.1746(2) 0.68092(14) 0.22339(14) 0.0179(8) Uani 1 1 d . .
C7B C 0.1847(3) 0.72432(14) 0.28939(14) 0.0205(8) Uani 1 1 d . .
C8B C 0.1003(3) 0.73044(14) 0.32904(15) 0.0221(8) Uani 1 1 d . .
C9B C 0.1080(3) 0.77466(15) 0.38961(15) 0.0267(9) Uani 1 1 d . .
H9B H 0.0510 0.7775 0.4164 0.032 Uiso 1 1 calc R U
C10B C 0.1969(3) 0.81471(15) 0.41195(16) 0.0295(9) Uani 1 1 d . .
C11B C 0.2800(3) 0.80748(14) 0.37270(15) 0.0285(9) Uani 1 1 d . .
H11B H 0.3418 0.8341 0.3875 0.034 Uiso 1 1 calc R U
C12B C 0.2768(3) 0.76284(14) 0.31241(15) 0.0232(8) Uani 1 1 d . .
C13B C -0.0009(3) 0.69096(15) 0.30483(16) 0.0323(9) Uani 1 1 d . .
H13A H -0.0353 0.7057 0.2732 0.049 Uiso 1 1 calc R U
H13B H -0.0469 0.6954 0.3400 0.049 Uiso 1 1 calc R U
H13C H 0.0141 0.6462 0.2856 0.049 Uiso 1 1 calc R U
C14B C 0.1991(3) 0.86643(16) 0.47566(16) 0.0501(12) Uani 1 1 d . .
H14A H 0.1760 0.9057 0.4704 0.075 Uiso 1 1 calc R U
H14B H 0.2704 0.8739 0.4944 0.075 Uiso 1 1 calc R U
H14C H 0.1523 0.8532 0.5035 0.075 Uiso 1 1 calc R U
C15B C 0.3706(3) 0.75581(15) 0.27203(16) 0.0328(9) Uani 1 1 d . .
H15A H 0.3922 0.7121 0.2605 0.049 Uiso 1 1 calc R U
H15B H 0.4281 0.7853 0.2957 0.049 Uiso 1 1 calc R U
H15C H 0.3524 0.7655 0.2337 0.049 Uiso 1 1 calc R U
C16B C 0.0827(2) 0.48483(14) 0.13514(14) 0.0164(8) Uani 1 1 d . .
C17B C -0.0021(2) 0.44693(14) 0.10301(15) 0.0203(8) Uani 1 1 d . .
H17B H -0.0170 0.4335 0.0587 0.024 Uiso 1 1 calc R U
C18B C -0.0635(3) 0.43155(14) 0.14848(15) 0.0222(8) Uani 1 1 d . .
H18B H -0.1264 0.4053 0.1403 0.027 Uiso 1 1 calc R U
C19B C -0.0143(3) 0.46183(14) 0.20646(15) 0.0200(8) Uani 1 1 d . .
C20B C -0.0405(2) 0.46102(14) 0.27051(15) 0.0180(8) Uani 1 1 d . .
C21B C 0.0154(2) 0.42408(14) 0.29894(15) 0.0206(8) Uani 1 1 d . .
C22B C -0.0104(3) 0.42362(14) 0.35849(15) 0.0235(8) Uani 1 1 d . .
H22B H 0.0279 0.3987 0.3773 0.028 Uiso 1 1 calc R U
C23B C -0.0892(3) 0.45786(14) 0.39127(15) 0.0214(8) Uani 1 1 d . .
C24B C -0.1426(2) 0.49480(14) 0.36359(15) 0.0213(8) Uani 1 1 d . .
H24B H -0.1967 0.5192 0.3858 0.026 Uiso 1 1 calc R U
C25B C -0.1196(2) 0.49753(14) 0.30408(14) 0.0193(8) Uani 1 1 d . .
C26B C 0.1018(3) 0.38548(15) 0.26494(15) 0.0328(9) Uani 1 1 d . .
H26A H 0.0759 0.3588 0.2226 0.049 Uiso 1 1 calc R U
H26B H 0.1256 0.3584 0.2885 0.049 Uiso 1 1 calc R U
H26C H 0.1602 0.4140 0.2615 0.049 Uiso 1 1 calc R U
C27B C -0.1173(3) 0.45379(16) 0.45497(15) 0.0299(9) Uani 1 1 d . .
H27A H -0.1692 0.4183 0.4490 0.045 Uiso 1 1 calc R U
H27B H -0.1464 0.4936 0.4801 0.045 Uiso 1 1 calc R U
H27C H -0.0545 0.4468 0.4770 0.045 Uiso 1 1 calc R U
C28B C -0.1783(3) 0.54115(15) 0.27803(15) 0.0283(9) Uani 1 1 d . .
H28A H -0.1362 0.5522 0.2469 0.042 Uiso 1 1 calc R U
H28B H -0.1918 0.5800 0.3125 0.042 Uiso 1 1 calc R U
H28C H -0.2448 0.5196 0.2578 0.042 Uiso 1 1 calc R U
C29B C 0.2789(2) 0.49851(13) 0.12897(15) 0.0171(8) Uani 1 1 d . .
C30B C 0.3635(2) 0.47838(13) 0.09297(15) 0.0205(8) Uani 1 1 d . .
H30B H 0.3678 0.4717 0.0491 0.025 Uiso 1 1 calc R U
C31B C 0.4428(3) 0.46952(14) 0.13354(15) 0.0242(8) Uani 1 1 d . .
H31B H 0.5106 0.4557 0.1220 0.029 Uiso 1 1 calc R U
C32B C 0.4041(2) 0.48457(14) 0.19237(15) 0.0191(8) Uani 1 1 d . .
C33B C 0.4527(2) 0.48229(15) 0.25188(15) 0.0225(8) Uani 1 1 d . .
C34B C 0.5135(3) 0.53475(16) 0.29185(16) 0.0272(9) Uani 1 1 d . .
C35B C 0.5580(3) 0.53266(17) 0.34882(17) 0.0321(9) Uani 1 1 d . .
H35B H 0.5989 0.5685 0.3757 0.039 Uiso 1 1 calc R U
C36B C 0.5430(3) 0.47880(18) 0.36636(16) 0.0320(9) Uani 1 1 d . .
C37B C 0.4831(3) 0.42744(17) 0.32645(16) 0.0311(9) Uani 1 1 d . .
H37B H 0.4719 0.3905 0.3382 0.037 Uiso 1 1 calc R U
C38B C 0.4388(2) 0.42828(15) 0.26967(16) 0.0242(8) Uani 1 1 d . .
C39B C 0.5325(3) 0.59382(15) 0.27363(16) 0.0354(10) Uani 1 1 d . .
H39A H 0.5807 0.5851 0.2391 0.053 Uiso 1 1 calc R U
H39B H 0.5630 0.6285 0.3101 0.053 Uiso 1 1 calc R U
H39C H 0.4660 0.6061 0.2599 0.053 Uiso 1 1 calc R U
C40B C 0.5913(3) 0.47655(19) 0.42818(17) 0.0466(11) Uani 1 1 d . .
H40A H 0.6556 0.4538 0.4199 0.070 Uiso 1 1 calc R U
H40B H 0.5418 0.4544 0.4475 0.070 Uiso 1 1 calc R U
H40C H 0.6075 0.5200 0.4569 0.070 Uiso 1 1 calc R U
C41B C 0.3764(3) 0.36981(15) 0.22666(16) 0.0347(10) Uani 1 1 d . .
H41A H 0.3200 0.3829 0.2043 0.052 Uiso 1 1 calc R U
H41B H 0.3466 0.3454 0.2519 0.052 Uiso 1 1 calc R U
H41C H 0.4225 0.3434 0.1959 0.052 Uiso 1 1 calc R U
C42B C 0.1051(2) 0.60605(15) 0.40667(15) 0.0284(9) Uani 1 1 d . .
H42A H 0.0801 0.6427 0.3969 0.043 Uiso 1 1 calc R U
H42B H 0.1247 0.6187 0.4518 0.043 Uiso 1 1 calc R U
H42C H 0.0496 0.5720 0.3961 0.043 Uiso 1 1 calc R U
C43B C 0.2603(3) 0.51766(15) 0.39291(15) 0.0300(9) Uani 1 1 d . .
H43A H 0.2068 0.4825 0.3827 0.045 Uiso 1 1 calc R U
H43B H 0.2708 0.5363 0.4388 0.045 Uiso 1 1 calc R U
H43C H 0.3261 0.5017 0.3745 0.045 Uiso 1 1 calc R U
C44B C 0.3166(3) 0.64230(14) 0.39480(15) 0.0305(9) Uani 1 1 d . .
H44A H 0.3840 0.6298 0.3765 0.046 Uiso 1 1 calc R U
H44B H 0.3227 0.6517 0.4406 0.046 Uiso 1 1 calc R U
H44C H 0.2962 0.6802 0.3856 0.046 Uiso 1 1 calc R U
Li1C Li 0.6957(4) 0.7246(2) 0.0773(3) 0.0274(14) Uani 1 1 d . .
O1C O 0.75683(17) 0.73172(9) 0.00384(10) 0.0254(6) Uani 1 1 d . .
C4C C 0.7456(3) 0.67482(15) -0.05192(15) 0.0336(10) Uani 1 1 d . .
H4CA H 0.6763 0.6717 -0.0736 0.040 Uiso 1 1 calc R U
H4CB H 0.7529 0.6362 -0.0400 0.040 Uiso 1 1 calc R U
C3C C 0.8315(3) 0.68175(15) -0.09410(15) 0.0271(9) Uani 1 1 d . .
H3CA H 0.8094 0.7057 -0.1218 0.033 Uiso 1 1 calc R U
H3CB H 0.8539 0.6398 -0.1204 0.033 Uiso 1 1 calc R U
C2C C 0.9177(3) 0.71879(15) -0.04637(15) 0.0280(9) Uani 1 1 d . .
H2CA H 0.9574 0.6902 -0.0300 0.034 Uiso 1 1 calc R U
H2CB H 0.9665 0.7425 -0.0652 0.034 Uiso 1 1 calc R U
C1C C 0.8583(2) 0.76344(15) 0.00492(16) 0.0283(9) Uani 1 1 d . .
H1CA H 0.8952 0.7725 0.0465 0.034 Uiso 1 1 calc R U
H1CB H 0.8510 0.8041 -0.0031 0.034 Uiso 1 1 calc R U
O2C O 0.75972(18) 0.65955(11) 0.10176(11) 0.0363(6) Uani 1 1 d . .
C5C C 0.8693(3) 0.65526(16) 0.11535(16) 0.0321(9) Uani 1 1 d . .
H5CA H 0.9008 0.6966 0.1435 0.039 Uiso 1 1 calc R U
H5CB H 0.9080 0.6419 0.0760 0.039 Uiso 1 1 calc R U
C6C C 0.8706(3) 0.60588(19) 0.1474(2) 0.0629(14) Uani 1 1 d . .
H6CA H 0.9329 0.5808 0.1360 0.075 Uiso 1 1 calc R U
H6CB H 0.8725 0.6264 0.1938 0.075 Uiso 1 1 calc R U
C7C C 0.7763(3) 0.56526(19) 0.1262(2) 0.0504(12) Uani 1 1 d . .
H7CA H 0.7503 0.5500 0.1602 0.060 Uiso 1 1 calc R U
H7CB H 0.7890 0.5280 0.0890 0.060 Uiso 1 1 calc R U
C8C C 0.7005(3) 0.60571(18) 0.1097(2) 0.0495(11) Uani 1 1 d . .
H8CA H 0.6604 0.5814 0.0702 0.059 Uiso 1 1 calc R U
H8CB H 0.6508 0.6206 0.1438 0.059 Uiso 1 1 calc R U
O3C O 0.54681(16) 0.70336(10) 0.06846(10) 0.0263(6) Uani 1 1 d . .
C9C C 0.4812(3) 0.66590(16) 0.01452(17) 0.0351(10) Uani 1 1 d . .
H9CA H 0.5241 0.6433 -0.0210 0.042 Uiso 1 1 calc R U
H9CB H 0.4347 0.6932 0.0005 0.042 Uiso 1 1 calc R U
C10C C 0.4179(3) 0.61903(16) 0.03704(17) 0.0379(10) Uani 1 1 d . .
H10C H 0.4489 0.5772 0.0238 0.045 Uiso 1 1 calc R U
H10D H 0.3450 0.6134 0.0197 0.045 Uiso 1 1 calc R U
C11C C 0.4214(3) 0.64789(16) 0.10879(17) 0.0365(10) Uani 1 1 d . .
H11E H 0.3501 0.6545 0.1247 0.044 Uiso 1 1 calc R U
H11F H 0.4566 0.6203 0.1286 0.044 Uiso 1 1 calc R U
C12C C 0.4835(3) 0.71061(17) 0.12195(17) 0.0376(10) Uani 1 1 d . .
H12C H 0.4361 0.7454 0.1269 0.045 Uiso 1 1 calc R U
H12D H 0.5280 0.7204 0.1611 0.045 Uiso 1 1 calc R U
O4C O 0.71399(17) 0.80383(10) 0.14611(10) 0.0304(6) Uani 1 1 d . .
C13C C 0.7468(3) 0.81086(16) 0.20993(15) 0.0365(10) Uani 1 1 d . .
H13I H 0.8237 0.8185 0.2161 0.044 Uiso 1 1 calc R U
H13J H 0.7257 0.7722 0.2202 0.044 Uiso 1 1 calc R U
C14C C 0.6928(3) 0.86753(17) 0.25087(17) 0.0450(11) Uani 1 1 d . .
H14I H 0.6219 0.8549 0.2607 0.054 Uiso 1 1 calc R U
H14J H 0.7338 0.8894 0.2908 0.054 Uiso 1 1 calc R U
C15C C 0.6882(3) 0.90879(16) 0.20967(16) 0.0374(10) Uani 1 1 d . .
H15I H 0.6320 0.9388 0.2219 0.045 Uiso 1 1 calc R U
H15J H 0.7557 0.9330 0.2115 0.045 Uiso 1 1 calc R U
C16C C 0.6649(3) 0.86059(15) 0.14531(17) 0.0369(10) Uani 1 1 d . .
H16C H 0.5886 0.8519 0.1368 0.044 Uiso 1 1 calc R U
H16D H 0.6941 0.8761 0.1123 0.044 Uiso 1 1 calc R U
Li1D Li 0.6849(4) 0.1976(3) 0.0742(3) 0.0276(14) Uani 1 1 d . .
O1D O 0.72036(18) 0.27738(10) 0.14077(10) 0.0338(6) Uani 1 1 d . .
O2D O 0.71373(16) 0.21278(9) -0.00377(10) 0.0249(6) Uani 1 1 d . .
O3D O 0.75134(17) 0.12787(10) 0.08652(10) 0.0281(6) Uani 1 1 d . .
O4D O 0.54043(17) 0.17922(12) 0.07526(11) 0.0411(7) Uani 1 1 d . .
C1D C 0.7694(3) 0.28748(17) 0.20209(16) 0.0437(11) Uani 1 1 d . .
H1DA H 0.8442 0.3010 0.2029 0.052 Uiso 1 1 calc R U
H1DB H 0.7636 0.2480 0.2131 0.052 Uiso 1 1 calc R U
C2D C 0.7113(3) 0.33889(17) 0.24722(17) 0.0420(10) Uani 1 1 d . .
H2DA H 0.6469 0.3212 0.2603 0.050 Uiso 1 1 calc R U
H2DB H 0.7557 0.3627 0.2852 0.050 Uiso 1 1 calc R U
C3D C 0.6864(3) 0.38011(16) 0.20833(17) 0.0383(10) Uani 1 1 d . .
H3DA H 0.7466 0.4097 0.2085 0.046 Uiso 1 1 calc R U
H3DB H 0.6249 0.4049 0.2240 0.046 Uiso 1 1 calc R U
C4D C 0.6634(3) 0.33251(15) 0.14344(16) 0.0338(9) Uani 1 1 d . .
H4DA H 0.5874 0.3209 0.1364 0.041 Uiso 1 1 calc R U
H4DB H 0.6866 0.3504 0.1107 0.041 Uiso 1 1 calc R U
C5D C 0.8004(2) 0.25443(15) -0.00956(16) 0.0269(9) Uani 1 1 d . .
H5DA H 0.8382 0.2751 0.0317 0.032 Uiso 1 1 calc R U
H5DB H 0.7756 0.2877 -0.0257 0.032 Uiso 1 1 calc R U
C6D C 0.8701(2) 0.21126(15) -0.05595(15) 0.0267(9) Uani 1 1 d . .
H6DA H 0.9151 0.1885 -0.0351 0.032 Uiso 1 1 calc R U
H6DB H 0.9146 0.2353 -0.0768 0.032 Uiso 1 1 calc R U
C7D C 0.7907(2) 0.16580(15) -0.10251(15) 0.0258(9) Uani 1 1 d . .
H7DA H 0.7644 0.1844 -0.1339 0.031 Uiso 1 1 calc R U
H7DB H 0.8210 0.1249 -0.1248 0.031 Uiso 1 1 calc R U
C8D C 0.7051(3) 0.15712(15) -0.06062(15) 0.0344(10) Uani 1 1 d . .
H8DA H 0.6357 0.1536 -0.0824 0.041 Uiso 1 1 calc R U
H8DB H 0.7136 0.1180 -0.0498 0.041 Uiso 1 1 calc R U
C9D C 0.8600(2) 0.12880(15) 0.10684(16) 0.0268(9) Uani 1 1 d . .
H9DA H 0.8891 0.1730 0.1275 0.032 Uiso 1 1 calc R U
H9DB H 0.9026 0.1078 0.0706 0.032 Uiso 1 1 calc R U
C10D C 0.8577(3) 0.09273(15) 0.15289(15) 0.0280(9) Uani 1 1 d . .
H10A H 0.8378 0.1198 0.1951 0.034 Uiso 1 1 calc R U
H10B H 0.9262 0.0754 0.1568 0.034 Uiso 1 1 calc R U
C11D C 0.7739(3) 0.03971(15) 0.12203(15) 0.0282(9) Uani 1 1 d . .
H11C H 0.8029 0.0043 0.0886 0.034 Uiso 1 1 calc R U
H11D H 0.7421 0.0230 0.1536 0.034 Uiso 1 1 calc R U
C12D C 0.6951(3) 0.07326(15) 0.09450(16) 0.0283(9) Uani 1 1 d . .
H12A H 0.6653 0.0444 0.0534 0.034 Uiso 1 1 calc R U
H12B H 0.6375 0.0870 0.1235 0.034 Uiso 1 1 calc R U
C13D C 0.4803(3) 0.18381(19) 0.12967(17) 0.0411(10) Uani 1 1 d . .
H13G H 0.5058 0.2212 0.1660 0.049 Uiso 1 1 calc R U
H13H H 0.4847 0.1451 0.1416 0.049 Uiso 1 1 calc R U
C14D C 0.3714(3) 0.19074(19) 0.1101(2) 0.0546(12) Uani 1 1 d . .
H14G H 0.3589 0.2357 0.1160 0.066 Uiso 1 1 calc R U
H14H H 0.3202 0.1741 0.1339 0.066 Uiso 1 1 calc R U
C15D C 0.3657(3) 0.15127(19) 0.04123(19) 0.0492(11) Uani 1 1 d . .
H15G H 0.3501 0.1058 0.0355 0.059 Uiso 1 1 calc R U
H15H H 0.3114 0.1657 0.0178 0.059 Uiso 1 1 calc R U
C16D C 0.4708(3) 0.1619(2) 0.02004(19) 0.0548(12) Uani 1 1 d . .
H16A H 0.4923 0.1227 -0.0121 0.066 Uiso 1 1 calc R U
H16B H 0.4716 0.1963 0.0014 0.066 Uiso 1 1 calc R U

loop_
_atom_site_aniso_label
_atom_site_aniso_U_11
_atom_site_aniso_U_22
_atom_site_aniso_U_33
_atom_site_aniso_U_23
_atom_site_aniso_U_13
_atom_site_aniso_U_12
Fe1A 0.0232(3) 0.0156(3) 0.0147(3) 0.0044(2) 0.0012(2) 0.0011(2)
P1A 0.0284(6) 0.0226(5) 0.0178(5) 0.0064(4) 0.0022(4) 0.0046(4)
N5DA 0.0231(16) 0.0160(15) 0.0167(16) 0.0056(12) -0.0020(13) -0.0014(13)
N7DA 0.0184(16) 0.0124(14) 0.0146(15) 0.0022(12) 0.0038(12) -0.0006(12)
N44 0.0162(16) 0.0211(15) 0.0143(15) 0.0057(12) 0.0030(12) 0.0021(13)
C1A 0.029(2) 0.0231(19) 0.0148(18) 0.0056(15) 0.0011(16) -0.0037(16)
C2A 0.022(2) 0.0202(18) 0.0137(18) 0.0064(15) 0.0039(15) 0.0008(16)
C3A 0.0148(18) 0.0144(17) 0.0170(19) 0.0067(15) 0.0046(15) 0.0018(15)
C4A 0.025(2) 0.0190(18) 0.0135(18) 0.0017(15) 0.0001(16) 0.0017(16)
C5A 0.0142(19) 0.0177(18) 0.024(2) 0.0027(16) 0.0013(16) -0.0024(15)
C6A 0.0174(19) 0.0133(17) 0.0176(19) 0.0050(15) 0.0038(15) 0.0062(15)
C7A 0.0188(19) 0.0169(18) 0.0193(19) 0.0078(15) 0.0031(15) 0.0002(15)
C8A 0.0169(19) 0.0221(19) 0.0228(19) 0.0079(16) 0.0046(15) 0.0028(16)
C9A 0.026(2) 0.0236(19) 0.030(2) 0.0167(17) 0.0098(17) 0.0076(17)
C10A 0.021(2) 0.036(2) 0.026(2) 0.0152(18) 0.0050(17) 0.0030(18)
C11A 0.024(2) 0.0248(19) 0.021(2) 0.0059(16) 0.0108(16) 0.0088(17)
C12A 0.020(2) 0.0181(18) 0.0227(19) 0.0068(15) 0.0018(16) 0.0019(16)
C13A 0.028(2) 0.0183(18) 0.034(2) 0.0107(16) 0.0127(17) 0.0051(16)
C14A 0.041(2) 0.049(2) 0.028(2) 0.0202(19) 0.0112(19) 0.015(2)
C15A 0.032(2) 0.0213(19) 0.025(2) 0.0058(16) 0.0082(17) 0.0083(17)
C16A 0.025(2) 0.0128(17) 0.0140(18) 0.0025(14) 0.0030(15) -0.0023(15)
C17A 0.029(2) 0.0169(18) 0.0158(18) 0.0038(15) 0.0009(16) -0.0039(16)
C18A 0.0137(19) 0.0229(19) 0.025(2) 0.0069(16) 0.0028(16) -0.0007(15)
C19A 0.021(2) 0.0169(18) 0.0165(18) 0.0032(15) -0.0019(15) -0.0046(16)
C20A 0.0147(19) 0.0181(18) 0.0223(19) 0.0045(15) 0.0019(15) 0.0038(16)
C21A 0.0156(19) 0.0204(19) 0.0225(19) 0.0061(16) 0.0074(16) 0.0015(16)
C22A 0.0163(19) 0.025(2) 0.025(2) 0.0037(16) 0.0012(16) 0.0003(16)
C23A 0.023(2) 0.029(2) 0.023(2) 0.0066(17) 0.0002(17) 0.0060(18)
C24A 0.025(2) 0.0214(19) 0.031(2) 0.0141(17) 0.0017(18) 0.0023(17)
C25A 0.0166(19) 0.0181(18) 0.0219(19) 0.0001(16) 0.0042(16) 0.0031(16)
C26A 0.029(2) 0.026(2) 0.026(2) 0.0066(16) -0.0020(17) -0.0102(17)
C27A 0.037(2) 0.041(2) 0.037(2) 0.0169(19) -0.0065(19) 0.001(2)
C28A 0.028(2) 0.0206(19) 0.028(2) 0.0071(16) -0.0026(17) -0.0051(17)
C29A 0.0174(19) 0.0200(18) 0.0180(19) 0.0067(15) -0.0004(15) -0.0015(15)
C30A 0.022(2) 0.0204(19) 0.0154(18) 0.0082(15) -0.0015(15) -0.0044(16)
C31A 0.025(2) 0.0150(18) 0.028(2) 0.0091(16) -0.0025(16) -0.0045(16)
C32A 0.023(2) 0.0114(18) 0.024(2) 0.0037(15) -0.0032(16) -0.0051(15)
C33A 0.041(2) 0.0137(18) 0.021(2) 0.0087(15) -0.0064(17) 0.0030(17)
C34A 0.049(2) 0.0156(19) 0.022(2) 0.0086(16) -0.0001(18) 0.0116(18)
C35A 0.067(3) 0.023(2) 0.035(2) 0.0110(18) 0.007(2) 0.024(2)
C36A 0.074(3) 0.025(2) 0.033(2) -0.0044(19) -0.015(2) 0.022(2)
C37A 0.060(3) 0.024(2) 0.040(2) 0.0014(19) -0.023(2) 0.008(2)
C38A 0.049(2) 0.0111(18) 0.030(2) 0.0037(16) -0.0108(19) 0.0038(18)
C39A 0.045(3) 0.033(2) 0.032(2) 0.0093(18) 0.0080(19) 0.012(2)
C40A 0.130(5) 0.058(3) 0.042(3) -0.022(2) -0.032(3) 0.044(3)
C41A 0.036(2) 0.033(2) 0.043(2) 0.0114(19) -0.012(2) -0.0084(19)
C42A 0.032(2) 0.031(2) 0.024(2) 0.0086(17) 0.0048(17) 0.0103(18)
C43A 0.039(2) 0.031(2) 0.026(2) 0.0049(17) 0.0033(18) 0.0047(19)
C44A 0.042(2) 0.026(2) 0.024(2) 0.0104(16) 0.0027(18) 0.0090(18)
Fe1B 0.0223(3) 0.0176(3) 0.0158(3) 0.0057(2) 0.0022(2) 0.0025(2)
P1B 0.0272(6) 0.0238(5) 0.0185(5) 0.0070(4) 0.0037(4) 0.0040(4)
N6DA 0.0189(16) 0.0133(14) 0.0161(15) 0.0030(12) 0.0000(12) 0.0000(12)
N41 0.0221(17) 0.0167(15) 0.0192(16) 0.0054(12) 0.0034(13) 0.0034(13)
N42 0.0227(16) 0.0154(15) 0.0187(16) 0.0071(12) 0.0020(13) 0.0017(13)
C1B 0.025(2) 0.0233(19) 0.0161(18) 0.0074(15) 0.0012(16) 0.0007(16)
C2B 0.021(2) 0.0173(18) 0.0155(18) 0.0057(15) 0.0045(15) 0.0029(15)
C3B 0.0155(18) 0.0155(17) 0.0168(19) 0.0080(15) 0.0048(15) -0.0012(15)
C4B 0.020(2) 0.0191(18) 0.0216(19) 0.0099(16) 0.0010(15) 0.0011(16)
C5B 0.029(2) 0.0161(18) 0.027(2) 0.0104(16) 0.0071(17) 0.0071(16)
C6B 0.0172(19) 0.0153(18) 0.0213(19) 0.0060(15) 0.0019(15) 0.0015(15)
C7B 0.032(2) 0.0126(18) 0.0184(19) 0.0064(15) 0.0029(17) 0.0066(17)
C8B 0.028(2) 0.0180(18) 0.022(2) 0.0094(16) -0.0010(17) 0.0064(17)
C9B 0.040(2) 0.026(2) 0.0169(19) 0.0088(16) 0.0084(17) 0.0095(19)
C10B 0.046(3) 0.0187(19) 0.022(2) 0.0041(16) -0.0037(19) 0.0056(19)
C11B 0.037(2) 0.0169(19) 0.031(2) 0.0080(17) -0.0059(18) -0.0045(17)
C12B 0.033(2) 0.0131(18) 0.024(2) 0.0074(16) -0.0019(17) 0.0024(17)
C13B 0.033(2) 0.035(2) 0.032(2) 0.0135(18) 0.0058(18) 0.0073(19)
C14B 0.084(3) 0.030(2) 0.026(2) -0.0056(18) -0.002(2) 0.007(2)
C15B 0.036(2) 0.026(2) 0.036(2) 0.0100(18) 0.0024(19) -0.0001(18)
C16B 0.0178(19) 0.0139(17) 0.0174(19) 0.0043(15) 0.0055(15) 0.0033(15)
C17B 0.019(2) 0.0244(19) 0.0182(19) 0.0075(16) 0.0006(16) 0.0007(16)
C18B 0.023(2) 0.0207(19) 0.021(2) 0.0043(16) 0.0028(16) -0.0063(16)
C19B 0.024(2) 0.0141(18) 0.020(2) 0.0028(15) 0.0010(16) -0.0019(16)
C20B 0.0183(19) 0.0148(18) 0.0204(19) 0.0054(15) 0.0069(15) -0.0039(15)
C21B 0.025(2) 0.0130(17) 0.022(2) 0.0038(15) 0.0050(16) 0.0004(16)
C22B 0.030(2) 0.0222(19) 0.023(2) 0.0129(16) 0.0028(17) 0.0049(17)
C23B 0.026(2) 0.0201(19) 0.0172(19) 0.0063(16) 0.0041(16) -0.0073(17)
C24B 0.0176(19) 0.0216(19) 0.023(2) 0.0058(16) 0.0056(16) -0.0023(16)
C25B 0.021(2) 0.0185(18) 0.0183(19) 0.0068(15) 0.0031(15) -0.0015(16)
C26B 0.045(2) 0.026(2) 0.031(2) 0.0120(17) 0.0149(19) 0.0096(18)
C27B 0.031(2) 0.040(2) 0.022(2) 0.0164(17) 0.0034(17) -0.0052(18)
C28B 0.028(2) 0.030(2) 0.031(2) 0.0140(17) 0.0091(17) 0.0099(17)
C29B 0.0199(19) 0.0079(16) 0.022(2) 0.0031(14) 0.0024(16) -0.0019(15)
C30B 0.026(2) 0.0155(18) 0.0184(19) 0.0024(15) 0.0072(16) 0.0013(16)
C31B 0.017(2) 0.0245(19) 0.029(2) 0.0046(16) 0.0047(16) 0.0078(16)
C32B 0.0164(19) 0.0187(18) 0.0209(19) 0.0044(15) -0.0003(15) 0.0034(16)
C33B 0.020(2) 0.023(2) 0.023(2) 0.0045(16) 0.0045(16) 0.0084(17)
C34B 0.022(2) 0.028(2) 0.031(2) 0.0072(18) 0.0036(18) 0.0059(18)
C35B 0.020(2) 0.038(2) 0.032(2) 0.0033(19) -0.0021(18) -0.0001(18)
C36B 0.026(2) 0.046(3) 0.024(2) 0.012(2) 0.0021(18) 0.010(2)
C37B 0.029(2) 0.036(2) 0.033(2) 0.0157(19) 0.0106(19) 0.0134(19)
C38B 0.0146(19) 0.027(2) 0.029(2) 0.0057(17) 0.0030(16) 0.0057(17)
C39B 0.038(2) 0.026(2) 0.038(2) 0.0060(18) -0.0018(19) -0.0018(19)
C40B 0.035(2) 0.069(3) 0.040(3) 0.024(2) 0.000(2) 0.006(2)
C41B 0.035(2) 0.027(2) 0.044(2) 0.0131(19) 0.0076(19) 0.0078(19)
C42B 0.032(2) 0.027(2) 0.030(2) 0.0124(17) 0.0095(17) 0.0080(17)
C43B 0.033(2) 0.033(2) 0.025(2) 0.0113(17) 0.0039(17) 0.0107(18)
C44B 0.034(2) 0.028(2) 0.028(2) 0.0076(17) 0.0015(18) -0.0036(18)
Li1C 0.025(3) 0.023(3) 0.033(3) 0.007(3) 0.001(3) -0.001(3)
O1C 0.0245(14) 0.0205(12) 0.0255(13) 0.0005(11) 0.0056(11) -0.0054(11)
C4C 0.044(3) 0.025(2) 0.026(2) 0.0015(17) 0.0052(19) -0.0085(19)
C3C 0.030(2) 0.023(2) 0.025(2) 0.0036(16) 0.0009(17) 0.0003(17)
C2C 0.026(2) 0.032(2) 0.025(2) 0.0072(17) 0.0040(17) 0.0021(18)
C1C 0.019(2) 0.026(2) 0.034(2) 0.0029(17) 0.0024(17) -0.0049(17)
O2C 0.0247(15) 0.0359(15) 0.0551(17) 0.0245(13) 0.0005(13) 0.0028(12)
C5C 0.019(2) 0.043(2) 0.035(2) 0.0143(19) -0.0017(17) 0.0028(18)
C6C 0.052(3) 0.047(3) 0.101(4) 0.044(3) -0.032(3) -0.008(2)
C7C 0.043(3) 0.062(3) 0.058(3) 0.037(2) -0.001(2) 0.003(2)
C8C 0.035(3) 0.056(3) 0.073(3) 0.044(2) -0.006(2) -0.006(2)
O3C 0.0209(13) 0.0276(13) 0.0273(14) 0.0055(11) 0.0036(11) -0.0056(11)
C9C 0.030(2) 0.036(2) 0.035(2) 0.0074(19) -0.0017(19) -0.0053(19)
C10C 0.032(2) 0.032(2) 0.048(3) 0.012(2) -0.001(2) -0.0055(19)
C11C 0.024(2) 0.041(2) 0.046(3) 0.016(2) 0.0089(19) 0.0006(19)
C12C 0.029(2) 0.042(2) 0.038(2) 0.007(2) 0.0109(19) 0.002(2)
O4C 0.0349(15) 0.0263(14) 0.0259(14) 0.0031(11) -0.0009(12) 0.0032(12)
C13C 0.040(2) 0.039(2) 0.025(2) 0.0029(18) -0.0007(18) 0.003(2)
C14C 0.047(3) 0.047(3) 0.030(2) -0.003(2) 0.010(2) 0.003(2)
C15C 0.030(2) 0.031(2) 0.041(2) -0.0036(19) 0.0131(19) 0.0060(19)
C16C 0.035(2) 0.028(2) 0.046(3) 0.0104(19) -0.005(2) 0.0029(19)
Li1D 0.025(3) 0.032(3) 0.028(3) 0.012(3) 0.003(3) 0.003(3)
O1D 0.0371(16) 0.0394(15) 0.0225(14) 0.0060(12) -0.0055(12) 0.0128(13)
O2D 0.0243(14) 0.0198(12) 0.0259(13) 0.0023(11) 0.0031(11) -0.0070(11)
O3D 0.0187(14) 0.0335(14) 0.0390(15) 0.0230(12) -0.0074(11) -0.0058(11)
O4D 0.0183(14) 0.0709(19) 0.0388(16) 0.0254(14) 0.0010(12) -0.0038(13)
C1D 0.054(3) 0.049(3) 0.024(2) 0.0071(19) -0.014(2) 0.009(2)
C2D 0.043(3) 0.046(3) 0.030(2) 0.003(2) 0.0053(19) 0.003(2)
C3D 0.028(2) 0.038(2) 0.045(3) 0.007(2) 0.0084(19) 0.0000(19)
C4D 0.028(2) 0.032(2) 0.040(2) 0.0089(19) -0.0013(18) 0.0077(18)
C5D 0.021(2) 0.0215(19) 0.036(2) 0.0064(17) 0.0006(17) -0.0042(17)
C6D 0.020(2) 0.031(2) 0.027(2) 0.0074(17) -0.0010(17) -0.0016(17)
C7D 0.027(2) 0.027(2) 0.023(2) 0.0071(16) 0.0026(17) 0.0020(17)
C8D 0.046(3) 0.025(2) 0.025(2) -0.0001(17) 0.0031(19) -0.0089(19)
C9D 0.018(2) 0.030(2) 0.031(2) 0.0099(17) -0.0016(17) -0.0025(17)
C10D 0.024(2) 0.037(2) 0.025(2) 0.0138(18) 0.0022(17) 0.0067(18)
C11D 0.032(2) 0.028(2) 0.025(2) 0.0093(17) 0.0070(17) 0.0044(18)
C12D 0.029(2) 0.030(2) 0.027(2) 0.0122(17) 0.0010(17) -0.0005(18)
C13D 0.034(2) 0.057(3) 0.041(2) 0.025(2) 0.016(2) 0.011(2)
C14D 0.026(2) 0.058(3) 0.079(3) 0.020(3) 0.017(2) 0.010(2)
C15D 0.024(2) 0.060(3) 0.067(3) 0.028(3) -0.007(2) -0.007(2)
C16D 0.027(3) 0.087(3) 0.052(3) 0.029(3) -0.011(2) -0.015(2)

loop_
_atom_type_symbol
_atom_type_description
_atom_type_scat_dispersion_real
_atom_type_scat_dispersion_imag
_atom_type_scat_source
C C 0.0033 0.0016 'International Tables Vol C Tables 4.2.6.8 and 6.1.1.4'
H H 0.0000 0.0000 'International Tables Vol C Tables 4.2.6.8 and 6.1.1.4'
Fe Fe 0.3463 0.8444 'International Tables Vol C Tables 4.2.6.8 and 6.1.1.4'
Li Li -0.0003 0.0001 'International Tables Vol C Tables 4.2.6.8 and 6.1.1.4'
N N 0.0061 0.0033 'International Tables Vol C Tables 4.2.6.8 and 6.1.1.4'
O O 0.0106 0.0060 'International Tables Vol C Tables 4.2.6.8 and 6.1.1.4'
P P 0.1023 0.0942 'International Tables Vol C Tables 4.2.6.8 and 6.1.1.4'

loop_
_geom_angle_atom_site_label_1
_geom_angle_atom_site_label_2
_geom_angle_atom_site_label_3
_geom_angle
N5DA Fe1A N7DA 94.64(10)
N5DA Fe1A N44 93.99(10)
N7DA Fe1A N44 93.85(10)
N5DA Fe1A P1A 124.16(7)
N7DA Fe1A P1A 123.12(8)
N44 Fe1A P1A 119.41(8)
C43A P1A C42A 102.14(16)
C43A P1A C44A 102.02(15)
C42A P1A C44A 103.44(15)
C43A P1A Fe1A 116.70(12)
C42A P1A Fe1A 114.60(11)
C44A P1A Fe1A 115.93(11)
C32A N5DA C29A 107.6(2)
C32A N5DA Fe1A 139.3(2)
C29A N5DA Fe1A 111.96(19)
C6A N7DA C3A 106.3(2)
C6A N7DA Fe1A 141.4(2)
C3A N7DA Fe1A 112.3(2)
C19A N44 C16A 107.0(2)
C19A N44 Fe1A 140.7(2)
C16A N44 Fe1A 111.55(19)
C16A C2A C29A 109.6(3)
C16A C2A C3A 111.3(3)
C29A C2A C3A 109.0(2)
C16A C2A C1A 109.4(2)
C29A C2A C1A 109.4(2)
C3A C2A C1A 108.2(3)
C4A C3A N7DA 109.9(3)
C4A C3A C2A 131.4(3)
N7DA C3A C2A 118.6(3)
C3A C4A C5A 106.7(3)
C6A C5A C4A 107.1(3)
C5A C6A N7DA 109.9(3)
C5A C6A C7A 129.9(3)
N7DA C6A C7A 120.1(3)
C12A C7A C8A 118.6(3)
C12A C7A C6A 120.7(3)
C8A C7A C6A 120.7(3)
C9A C8A C7A 119.7(3)
C9A C8A C13A 119.1(3)
C7A C8A C13A 121.2(3)
C10A C9A C8A 121.9(3)
C9A C10A C11A 117.8(3)
C9A C10A C14A 120.7(3)
C11A C10A C14A 121.4(3)
C12A C11A C10A 122.1(3)
C11A C12A C7A 119.9(3)
C11A C12A C15A 119.6(3)
C7A C12A C15A 120.5(3)
C17A C16A N44 109.1(3)
C17A C16A C2A 131.7(3)
N44 C16A C2A 119.2(3)
C16A C17A C18A 107.7(3)
C19A C18A C17A 106.9(3)
C18A C19A N44 109.4(3)
C18A C19A C20A 129.4(3)
N44 C19A C20A 121.0(3)
C21A C20A C25A 118.5(3)
C21A C20A C19A 121.8(3)
C25A C20A C19A 119.6(3)
C20A C21A C22A 119.6(3)
C20A C21A C26A 121.8(3)
C22A C21A C26A 118.6(3)
C23A C22A C21A 122.0(3)
C24A C23A C22A 117.5(3)
C24A C23A C27A 120.7(3)
C22A C23A C27A 121.8(3)
C23A C24A C25A 122.7(3)
C24A C25A C20A 119.6(3)
C24A C25A C28A 120.4(3)
C20A C25A C28A 119.9(3)
C30A C29A N5DA 109.3(3)
C30A C29A C2A 131.4(3)
N5DA C29A C2A 119.2(3)
C29A C30A C31A 107.1(3)
C32A C31A C30A 107.0(3)
N5DA C32A C31A 109.0(3)
N5DA C32A C33A 120.7(3)
C31A C32A C33A 130.1(3)
C38A C33A C34A 119.2(3)
C38A C33A C32A 119.4(3)
C34A C33A C32A 121.4(3)
C35A C34A C33A 119.6(3)
C35A C34A C39A 119.3(3)
C33A C34A C39A 121.1(3)
C36A C35A C34A 121.8(4)
C35A C36A C37A 117.7(3)
C35A C36A C40A 119.9(4)
C37A C36A C40A 122.4(4)
C36A C37A C38A 122.5(4)
C37A C38A C33A 119.1(3)
C37A C38A C41A 120.3(3)
C33A C38A C41A 120.6(3)
N6DA Fe1B N41 94.33(10)
N6DA Fe1B N42 94.60(10)
N41 Fe1B N42 94.61(10)
N6DA Fe1B P1B 123.65(8)
N41 Fe1B P1B 122.14(8)
N42 Fe1B P1B 120.19(7)
C44B P1B C43B 102.21(16)
C44B P1B C42B 102.69(15)
C43B P1B C42B 101.96(15)
C44B P1B Fe1B 113.15(11)
C43B P1B Fe1B 117.70(11)
C42B P1B Fe1B 116.97(12)
C19B N6DA C16B 107.5(3)
C19B N6DA Fe1B 140.9(2)
C16B N6DA Fe1B 111.7(2)
C32B N41 C29B 107.1(2)
C32B N41 Fe1B 140.3(2)
C29B N41 Fe1B 110.93(19)
C6B N42 C3B 106.8(2)
C6B N42 Fe1B 141.4(2)
C3B N42 Fe1B 111.25(19)
C16B C2B C3B 109.0(2)
C16B C2B C1B 109.0(3)
C3B C2B C1B 109.7(2)
C16B C2B C29B 111.4(3)
C3B C2B C29B 108.9(2)
C1B C2B C29B 108.9(2)
C4B C3B N42 110.2(3)
C4B C3B C2B 130.2(3)
N42 C3B C2B 119.6(3)
C3B C4B C5B 106.5(3)
C6B C5B C4B 107.0(3)
N42 C6B C5B 109.6(3)
N42 C6B C7B 121.6(3)
C5B C6B C7B 128.8(3)
C8B C7B C12B 118.8(3)
C8B C7B C6B 120.5(3)
C12B C7B C6B 120.6(3)
C9B C8B C7B 120.0(3)
C9B C8B C13B 120.0(3)
C7B C8B C13B 119.9(3)
C10B C9B C8B 121.7(3)
C11B C10B C9B 117.6(3)
C11B C10B C14B 122.0(3)
C9B C10B C14B 120.4(3)
C10B C11B C12B 122.7(3)
C11B C12B C7B 119.1(3)
C11B C12B C15B 120.6(3)
C7B C12B C15B 120.3(3)
C17B C16B N6DA 109.1(3)
C17B C16B C2B 131.1(3)
N6DA C16B C2B 119.6(3)
C16B C17B C18B 107.1(3)
C19B C18B C17B 106.9(3)
C18B C19B N6DA 109.4(3)
C18B C19B C20B 130.8(3)
N6DA C19B C20B 119.7(3)
C25B C20B C21B 118.7(3)
C25B C20B C19B 121.1(3)
C21B C20B C19B 120.1(3)
C22B C21B C20B 119.3(3)
C22B C21B C26B 120.5(3)
C20B C21B C26B 120.2(3)
C23B C22B C21B 122.6(3)
C22B C23B C24B 117.8(3)
C22B C23B C27B 120.7(3)
C24B C23B C27B 121.5(3)
C23B C24B C25B 122.2(3)
C24B C25B C20B 119.4(3)
C24B C25B C28B 119.1(3)
C20B C25B C28B 121.5(3)
C30B C29B N41 109.0(3)
C30B C29B C2B 131.5(3)
N41 C29B C2B 119.5(3)
C29B C30B C31B 107.0(3)
C32B C31B C30B 107.2(3)
C31B C32B N41 109.7(3)
C31B C32B C33B 130.1(3)
N41 C32B C33B 120.2(3)
C38B C33B C34B 118.6(3)
C38B C33B C32B 120.9(3)
C34B C33B C32B 120.5(3)
C33B C34B C35B 120.2(3)
C33B C34B C39B 120.3(3)
C35B C34B C39B 119.5(3)
C36B C35B C34B 120.7(3)
C37B C36B C35B 118.4(3)
C37B C36B C40B 120.8(4)
C35B C36B C40B 120.7(4)
C36B C37B C38B 121.8(3)
C37B C38B C33B 120.2(3)
C37B C38B C41B 119.7(3)
C33B C38B C41B 120.2(3)
O1C Li1C O2C 109.8(3)
O1C Li1C O4C 110.8(3)
O2C Li1C O4C 108.9(3)
O1C Li1C O3C 114.7(3)
O2C Li1C O3C 107.0(3)
O4C Li1C O3C 105.4(3)
C1C O1C C4C 109.0(2)
C1C O1C Li1C 123.0(3)
C4C O1C Li1C 115.7(2)
O1C C4C C3C 105.9(3)
C4C C3C C2C 102.0(3)
C1C C2C C3C 103.0(3)
O1C C1C C2C 106.3(2)
C5C O2C C8C 109.2(2)
C5C O2C Li1C 127.8(3)
C8C O2C Li1C 123.0(3)
O2C C5C C6C 104.2(3)
C7C C6C C5C 107.1(3)
C6C C7C C8C 104.9(3)
O2C C8C C7C 107.4(3)
C12C O3C C9C 105.0(2)
C12C O3C Li1C 122.3(3)
C9C O3C Li1C 131.2(3)
O3C C9C C10C 105.3(3)
C9C C10C C11C 105.4(3)
C12C C11C C10C 103.7(3)
O3C C12C C11C 106.1(3)
C13C O4C C16C 109.2(2)
C13C O4C Li1C 125.6(3)
C16C O4C Li1C 122.5(3)
O4C C13C C14C 105.4(3)
C15C C14C C13C 102.2(3)
C16C C15C C14C 102.1(3)
O4C C16C C15C 105.8(3)
O4D Li1D O3D 106.2(3)
O4D Li1D O2D 108.5(3)
O3D Li1D O2D 115.4(3)
O4D Li1D O1D 107.6(3)
O3D Li1D O1D 113.0(3)
O2D Li1D O1D 105.8(3)
C1D O1D C4D 108.6(2)
C1D O1D Li1D 128.2(3)
C4D O1D Li1D 119.3(3)
C5D O2D C8D 108.4(2)
C5D O2D Li1D 122.9(3)
C8D O2D Li1D 116.0(2)
C12D O3D C9D 108.8(2)
C12D O3D Li1D 123.7(2)
C9D O3D Li1D 125.4(3)
C13D O4D C16D 109.0(3)
C13D O4D Li1D 127.1(3)
C16D O4D Li1D 123.7(3)
O1D C1D C2D 105.4(3)
C3D C2D C1D 102.2(3)
C2D C3D C4D 102.9(3)
O1D C4D C3D 106.4(3)
O2D C5D C6D 104.7(2)
C5D C6D C7D 101.8(3)
C8D C7D C6D 102.8(3)
O2D C8D C7D 106.9(3)
O3D C9D C10D 104.5(3)
C9D C10D C11D 101.8(3)
C12D C11D C10D 102.5(3)
O3D C12D C11D 106.6(3)
O4D C13D C14D 105.1(3)
C13D C14D C15D 102.4(3)
C16D C15D C14D 103.6(3)
O4D C16D C15D 106.4(3)

loop_
_geom_bond_atom_site_label_1
_geom_bond_atom_site_label_2
_geom_bond_distance
Fe1A N5DA 1.995(2)
Fe1A N7DA 1.995(3)
Fe1A N44 2.006(2)
Fe1A P1A 2.3785(10)
P1A C43A 1.811(3)
P1A C42A 1.817(3)
P1A C44A 1.820(3)
N5DA C32A 1.373(3)
N5DA C29A 1.376(4)
N7DA C6A 1.380(4)
N7DA C3A 1.385(4)
N44 C19A 1.382(4)
N44 C16A 1.383(4)
C1A C2A 1.534(4)
C2A C16A 1.527(4)
C2A C29A 1.529(4)
C2A C3A 1.531(4)
C3A C4A 1.374(4)
C4A C5A 1.413(4)
C5A C6A 1.373(4)
C6A C7A 1.492(4)
C7A C12A 1.407(4)
C7A C8A 1.407(4)
C8A C9A 1.387(4)
C8A C13A 1.502(4)
C9A C10A 1.386(4)
C10A C11A 1.386(4)
C10A C14A 1.518(4)
C11A C12A 1.382(4)
C12A C15A 1.519(4)
C16A C17A 1.371(4)
C17A C18A 1.406(4)
C18A C19A 1.377(4)
C19A C20A 1.481(4)
C20A C21A 1.401(4)
C20A C25A 1.414(4)
C21A C22A 1.407(4)
C21A C26A 1.509(4)
C22A C23A 1.386(4)
C23A C24A 1.381(4)
C23A C27A 1.503(4)
C24A C25A 1.388(4)
C25A C28A 1.512(4)
C29A C30A 1.373(4)
C30A C31A 1.411(4)
C31A C32A 1.383(4)
C32A C33A 1.482(4)
C33A C38A 1.404(5)
C33A C34A 1.405(4)
C34A C35A 1.394(5)
C34A C39A 1.504(5)
C35A C36A 1.386(5)
C36A C37A 1.387(5)
C36A C40A 1.519(5)
C37A C38A 1.391(5)
C38A C41A 1.508(5)
Fe1B N6DA 1.990(3)
Fe1B N41 2.005(2)
Fe1B N42 2.014(2)
Fe1B P1B 2.3824(10)
P1B C44B 1.814(3)
P1B C43B 1.816(3)
P1B C42B 1.818(3)
N6DA C19B 1.378(4)
N6DA C16B 1.384(4)
N41 C32B 1.372(4)
N41 C29B 1.387(4)
N42 C6B 1.375(4)
N42 C3B 1.380(4)
C1B C2B 1.529(4)
C2B C16B 1.524(4)
C2B C3B 1.526(4)
C2B C29B 1.540(4)
C3B C4B 1.374(4)
C4B C5B 1.419(4)
C5B C6B 1.381(4)
C6B C7B 1.478(4)
C7B C8B 1.402(4)
C7B C12B 1.406(4)
C8B C9B 1.391(4)
C8B C13B 1.513(4)
C9B C10B 1.387(5)
C10B C11B 1.382(5)
C10B C14B 1.513(4)
C11B C12B 1.390(4)
C12B C15B 1.508(4)
C16B C17B 1.373(4)
C17B C18B 1.423(4)
C18B C19B 1.373(4)
C19B C20B 1.491(4)
C20B C25B 1.407(4)
C20B C21B 1.408(4)
C21B C22B 1.389(4)
C21B C26B 1.503(4)
C22B C23B 1.376(4)
C23B C24B 1.381(4)
C23B C27B 1.514(4)
C24B C25B 1.396(4)
C25B C28B 1.510(4)
C29B C30B 1.373(4)
C30B C31B 1.413(4)
C31B C32B 1.365(4)
C32B C33B 1.477(4)
C33B C38B 1.394(4)
C33B C34B 1.402(4)
C34B C35B 1.403(5)
C34B C39B 1.514(4)
C35B C36B 1.389(5)
C36B C37B 1.381(5)
C36B C40B 1.522(5)
C37B C38B 1.389(4)
C38B C41B 1.517(4)
Li1C O1C 1.895(6)
Li1C O2C 1.924(6)
Li1C O4C 1.926(6)
Li1C O3C 1.933(6)
O1C C1C 1.446(3)
O1C C4C 1.459(3)
C4C C3C 1.505(4)
C3C C2C 1.523(4)
C2C C1C 1.505(4)
O2C C5C 1.445(4)
O2C C8C 1.453(4)
C5C C6C 1.502(5)
C6C C7C 1.445(5)
C7C C8C 1.478(5)
O3C C12C 1.436(4)
O3C C9C 1.444(4)
C9C C10C 1.514(5)
C10C C11C 1.524(5)
C11C C12C 1.512(4)
O4C C13C 1.439(4)
O4C C16C 1.447(4)
C13C C14C 1.510(4)
C14C C15C 1.507(5)
C15C C16C 1.503(4)
Li1D O4D 1.880(6)
Li1D O3D 1.904(6)
Li1D O2D 1.930(6)
Li1D O1D 1.936(6)
O1D C1D 1.442(4)
O1D C4D 1.448(4)
O2D C5D 1.450(4)
O2D C8D 1.456(3)
O3D C12D 1.449(4)
O3D C9D 1.452(3)
O4D C13D 1.439(4)
O4D C16D 1.441(4)
C1D C2D 1.502(4)
C2D C3D 1.502(5)
C3D C4D 1.506(4)
C5D C6D 1.512(4)
C6D C7D 1.518(4)
C7D C8D 1.510(4)
C9D C10D 1.505(4)
C10D C11D 1.527(4)
C11D C12D 1.520(4)
C13D C14D 1.484(5)
C14D C15D 1.504(5)
C15D C16D 1.475(5)
